data_7210089
loop_
_publ_author_name
'Fahsi, Karim'
'Deschamps, J\'er\^ome'
'Chougrani, Kamel'
'Viau, Lydie'
'Boury, Bruno'
'Vioux, Andr\'e'
'van der Lee, Arie'
'Dutremez, Sylvain G.'

_publ_section_title
;
 Stability and solid-state polymerization reactivity of imidazolyl- and
 benzimidazolyl-substituted diacetylenes: pivotal role of lattice water
;
_journal_issue 21
_journal_name_full CrystEngComm
_journal_page_first 4261
_journal_paper_doi 10.1039/c3ce27057b
_journal_volume 15
_journal_year 2013
_chemical_formula_moiety 'C20 H14 N4, H2 O'
_chemical_formula_sum 'C20 H16 N4 O'
_chemical_formula_weight 328.37
_space_group_IT_number 4
_symmetry_space_group_name_Hall 'P 2yb'
_symmetry_space_group_name_H-M 'P 1 21 1'
_cell_angle_alpha 90
_cell_angle_beta 95.38883
_cell_angle_gamma 90
_cell_formula_units_Z 4
_cell_length_a 4.537803
_cell_length_b 19.75839
_cell_length_c 19.85653
_cell_volume 1772.462
_diffrn_ambient_temperature 293(2)
_diffrn_measurement_device_type
;
PANAlytical Xpert-Pro diffractometer
;
_diffrn_radiation_type X-rays
_diffrn_radiation_wavelength 1.541
_diffrn_source 'sealed tube'
_pd_proc_2theta_range_inc 0.017
_pd_proc_2theta_range_max 62.526
_pd_proc_2theta_range_min 5.015
_pd_proc_ls_prof_wR_expected 0.03524
_pd_proc_ls_prof_wR_factor 0.06921
_pd_proc_number_of_points 3384
_cod_data_source_file c3ce27057b.txt
_cod_data_source_block 3
_cod_original_sg_symbol_H-M 'P 21'
_cod_database_code 7210089

loop_
_symmetry_equiv_pos_as_xyz
'-x, y+1/2, -z'
'x, y, z'

loop_
_atom_site_label
_atom_site_type_symbol
_atom_site_symmetry_multiplicity
_atom_site_fract_x
_atom_site_fract_y
_atom_site_fract_z
_atom_site_occupancy
_atom_site_B_iso_or_equiv
N1 N 0 0.3201839 -0.09555402 -0.6002763 1 1.931971
C2 C 0 0.5402468 -0.09104001 -0.547345 1 1.931971
C3 C 0 0.5267484 -0.1524808 -0.5124481 1 1.931971
N4 N 0 0.3035123 -0.1933036 -0.5435399 1 1.931971
C5 C 0 0.1903095 -0.1570936 -0.5947981 1 1.931971
C6 C 0 0.722097 -0.1648389 -0.4552556 1 1.931971
C7 C 0 0.9308765 -0.116063 -0.4327858 1 1.931971
C8 C 0 0.9443074 -0.05492893 -0.4675084 1 1.931971
C9 C 0 0.7433847 -0.04015895 -0.5276171 1 1.931971
C10 C 0 0.2461708 -0.0434573 -0.6515143 1 1.931971
C11 C 0 0.04943466 -0.0701699 -0.7078752 1 1.931971
C12 C 0 -0.103943 -0.09300836 -0.7531516 1 1.931971
C13 C 0 -0.2919305 -0.1129955 -0.8082883 1 1.931971
C14 C 0 -0.4534386 -0.12818 -0.8568714 1 1.931971
C15 C 0 -0.6588028 -0.1471732 -0.9154782 1 1.931971
N16 N 0 -0.5499441 -0.1282002 -0.979804 1 1.931971
C17 C 0 -0.3403939 -0.1619999 -1.013344 1 1.931971
C18 C 0 -0.3137438 -0.1237524 -1.072234 1 1.931971
N19 N 0 -0.5033183 -0.06813236 -1.074042 1 1.931971
C20 C 0 -0.6354303 -0.07360194 -1.018516 1 1.931971
C21 C 0 -0.1171917 -0.1440993 -1.118273 1 1.931971
C22 C 0 0.05293769 -0.2023675 -1.105926 1 1.931971
C23 C 0 0.02651486 -0.2402887 -1.047538 1 1.931971
C24 C 0 -0.1700373 -0.2199418 -1.001498 1 1.931971
H51 H 0 0.03118048 -0.1745444 -0.6242258 1 2.318365
H61 H 0 0.7129504 -0.2064714 -0.4316094 1 2.318365
H71 H 0 1.06391 -0.1244789 -0.3938375 1 2.318365
H81 H 0 1.086487 -0.02171234 -0.4522064 1 2.318365
H91 H 0 0.7568907 0.001851014 -0.5503945 1 2.318365
H101 H 0 0.4227668 -0.02723269 -0.6680706 1 2.318365
H102 H 0 0.1350538 -0.0086287 -0.6327152 1 2.318365
H151 H 0 -0.6874096 -0.1947768 -0.9144025 1 2.318365
H152 H 0 -0.8423009 -0.1251876 -0.9112093 1 2.318365
H201 H 0 -0.7778873 -0.04087654 -1.00823 1 2.318365
H211 H 0 -0.09919761 -0.1182747 -1.158035 1 2.318365
H221 H 0 0.1867904 -0.2162238 -1.137279 1 2.318365
H231 H 0 0.1423736 -0.2799696 -1.039129 1 2.318365
H241 H 0 -0.1880313 -0.2457664 -0.9617364 1 2.318365
N25 N 0 0.3589474 0.1287668 -0.8442984 1 1.931971
C26 C 0 0.5523561 0.1188021 -0.7870778 1 1.931971
C27 C 0 0.4783271 0.1684957 -0.7416898 1 1.931971
N28 N 0 0.2450722 0.2078365 -0.7706253 1 1.931971
C29 C 0 0.1849777 0.1818844 -0.8310083 1 1.931971
C30 C 0 0.6332823 0.1728495 -0.6777513 1 1.931971
C31 C 0 0.8622664 0.1275095 -0.6592009 1 1.931971
C32 C 0 0.9362954 0.07781581 -0.7045888 1 1.931971
C33 C 0 0.7786526 0.07192633 -0.771778 1 1.931971
C34 C 0 0.3487174 0.088875 -0.9066055 1 1.931971
C35 C 0 0.07956923 0.1030197 -0.9508596 1 1.931971
C36 C 0 -0.1392633 0.1128219 -0.9859353 1 1.931971
C37 C 0 -0.3787188 0.1277621 -1.03166 1 1.931971
C38 C 0 -0.5793944 0.140891 -1.072829 1 1.931971
C39 C 0 -0.8282159 0.1587008 -1.122429 1 1.931971
N40 N 0 -0.7795852 0.1380868 -1.191174 1 1.931971
C41 C 0 -0.8127618 0.07382551 -1.218444 1 1.931971
C42 C 0 -0.7402714 0.08052409 -1.285477 1 1.931971
N43 N 0 -0.6651066 0.1474126 -1.298221 1 1.931971
C44 C 0 -0.6924718 0.1785665 -1.241021 1 1.931971
C45 C 0 -0.750915 0.02421819 -1.328022 1 1.931971
C46 C 0 -0.8334308 -0.03872915 -1.304105 1 1.931971
C47 C 0 -0.9053029 -0.0453706 -1.237644 1 1.931971
C48 C 0 -0.8946592 0.01093529 -1.195099 1 1.931971
H291 H 0 0.03549755 0.197042 -0.8642969 1 2.318365
H301 H 0 0.5828684 0.206691 -0.646842 1 2.318365
H311 H 0 0.9677915 0.1304744 -0.6156585 1 2.318365
H321 H 0 1.092234 0.04693914 -0.6919559 1 2.318365
H331 H 0 0.8325805 0.0377174 -0.801921 1 2.318365
H341 H 0 0.3528377 0.04204309 -0.8957239 1 2.318365
H342 H 0 0.5433009 0.08387252 -0.9198714 1 2.318365
H391 H 0 -1.001648 0.1373343 -1.10942 1 2.318365
H392 H 0 -0.8540744 0.2063801 -1.121123 1 2.318365
H481 H 0 -0.9436044 0.006412442 -1.149838 1 2.318365
H471 H 0 -0.9614964 -0.08823798 -1.221356 1 2.318365
H461 H 0 -0.8406792 -0.07707367 -1.333078 1 2.318365
H451 H 0 -0.7019699 0.02874105 -1.373282 1 2.318365
H441 H 0 -0.6523428 0.2256598 -1.237045 1 2.318365
H63 H 0 0.395373 0.7270881 0.3074492 1 1.2
H64 H 0 0.3806889 0.7534521 0.3713868 1 1.2
O6 O 0 0.3055297 0.7552813 0.3305727 1 1
H121 H 0 0.689283 0.7801527 0.4191098 1 1.2
H122 H 0 0.9644479 0.7525011 0.4127161 1 1.2
O12 O 0 0.7841341 0.7432474 0.4168845 1 1
